data_2202991
loop_
_publ_author_name
'Li, Xiao-Fang'
'Feng, Ya-Qing'
'Li, Gang'
'Wang, Guan'

_publ_section_title
;5'-(2-Chlorophenyl)-1'-methyl-2'',3''-dihydroindoline-3-spiro-3'-pyrrolidine-4'-spiro-2''-(1,3-benzimidazo[2,1-<i>b</i>]thiazole)-2,3''-dione
 dioxane hemisolvate
;
_journal_issue 9
_journal_name_full 'Acta Crystallographica Section E'
_journal_page_first o1307
_journal_page_last o1308
_journal_paper_doi 10.1107/S1600536803017471
_journal_volume 59
_journal_year 2003
_chemical_formula_iupac 'C26 H19 Cl N4 O2 S, 0.5C4 H8 O2'
_chemical_formula_moiety 'C26 H19 Cl N4 O2 S, 0.5C4 H8 O2'
_chemical_formula_sum 'C28 H23 Cl N4 O3 S'
_chemical_formula_weight 531.01
_chemical_melting_point 517.0(10)
_chemical_name_systematic ?
_space_group_IT_number 14
_symmetry_cell_setting monoclinic
_symmetry_space_group_name_Hall '-P 2ybc'
_symmetry_space_group_name_H-M 'P 1 21/c 1'
_cell_angle_alpha 90.00
_cell_angle_beta 99.287(6)
_cell_angle_gamma 90.00
_cell_formula_units_Z 4
_cell_length_a 10.085(3)
_cell_length_b 29.272(9)
_cell_length_c 8.561(3)
_cell_measurement_reflns_used 911
_cell_measurement_temperature 293(2)
_cell_measurement_theta_max 24.64
_cell_measurement_theta_min 2.47
_cell_volume 2494.2(14)
_computing_cell_refinement SMART
_computing_data_collection 'SMART (Bruker, 1997)'
_computing_data_reduction 'SAINT (Bruker, 1997)'
_computing_molecular_graphics 'SHELXTL (Bruker, 1997)'
_computing_publication_material SHELXTL
_computing_structure_refinement 'SHELXL97 (Sheldrick, 1997)'
_computing_structure_solution 'SHELXS97 (Sheldrick, 1997)'
_diffrn_ambient_temperature 293(2)
_diffrn_measured_fraction_theta_full 0.998
_diffrn_measured_fraction_theta_max 0.998
_diffrn_measurement_device_type 'Bruker SMART CCD area-detector'
_diffrn_measurement_method '\f and \w'
_diffrn_radiation_monochromator graphite
_diffrn_radiation_source 'fine-focus sealed tube'
_diffrn_radiation_type MoK\a
_diffrn_radiation_wavelength 0.71073
_diffrn_reflns_av_R_equivalents 0.0693
_diffrn_reflns_av_sigmaI/netI 0.0932
_diffrn_reflns_limit_h_max 12
_diffrn_reflns_limit_h_min -11
_diffrn_reflns_limit_k_max 34
_diffrn_reflns_limit_k_min -36
_diffrn_reflns_limit_l_max 10
_diffrn_reflns_limit_l_min -8
_diffrn_reflns_number 14310
_diffrn_reflns_reduction_process '(SAINT; Bruker, 1997)'
_diffrn_reflns_theta_full 26.38
_diffrn_reflns_theta_max 26.38
_diffrn_reflns_theta_min 1.39
_diffrn_standards_decay_% 0
_diffrn_standards_interval_count 0
_diffrn_standards_interval_time 0
_diffrn_standards_number 0
_exptl_absorpt_coefficient_mu 0.276
_exptl_absorpt_correction_T_max 0.960
_exptl_absorpt_correction_T_min 0.924
_exptl_absorpt_correction_type multi-scan
_exptl_absorpt_process_details '(SADABS; Bruker, 1997)'
_exptl_crystal_colour colorless
_exptl_crystal_density_diffrn 1.414
_exptl_crystal_density_method 'not measured'
_exptl_crystal_description block
_exptl_crystal_F_000 1104
_exptl_crystal_size_max 0.18
_exptl_crystal_size_mid 0.16
_exptl_crystal_size_min 0.14
_refine_diff_density_max 0.208
_refine_diff_density_min -0.247
_refine_ls_extinction_method none
_refine_ls_goodness_of_fit_ref 1.024
_refine_ls_hydrogen_treatment constr
_refine_ls_matrix_type full
_refine_ls_number_parameters 335
_refine_ls_number_reflns 5109
_refine_ls_number_restraints 0
_refine_ls_restrained_S_all 1.024
_refine_ls_R_factor_all 0.1263
_refine_ls_R_factor_gt 0.0571
_refine_ls_shift/su_max 0.001
_refine_ls_shift/su_mean 0.000
_refine_ls_structure_factor_coef Fsqd
_refine_ls_weighting_details 'calc w = 1/[\s^2^(Fo^2^)+(0.084P)^2^] where P = (Fo^2^+2Fc^2^)/3'
_refine_ls_weighting_scheme calc
_refine_ls_wR_factor_ref 0.1043
_reflns_number_gt 2883
_reflns_number_total 5109
_reflns_threshold_expression I>2\s(I)
_cod_data_source_file ww6108.cif
_cod_data_source_block I
_cod_depositor_comments
;
The following automatic conversions were performed:
'_symmetry_cell_setting' value 'Monoclinic' changed to 'monoclinic'
according to '/home/saulius/struct/CIF-dictionaries/cif_core.dic'
dictionary named 'cif_core.dic' version 2.4.1 from 2010-06-29.

Automatic conversion script
Id: cif_fix_enum 1527 2010-12-29 10:47:43Z saulius 

The following automatic conversions were performed:

'_chemical_melting_point' value '516-518' was changed to '517.0(10)'
- the average value was taken and precision was estimated.

Automatic conversion script
Id: cif_fix_values 1646 2011-03-28 12:23:43Z adriana 

The following automatic conversions were performed:

'_chemical_melting_point' value '516-518' was changed to '517.0(10)'
- the average value was taken and precision was
estimated.

'_symmetry_cell_setting' value 'Monoclinic' changed to
'monoclinic' according to
/home/saulius/struct/CIF-dictionaries/cif_core.dic dictionary named
'cif_core.dic' version 2.4.1 from 2010-06-29.

Automatic conversion script
Id: cif_fix_values 1715 2011-07-08 13:25:40Z adriana 
;
_cod_original_cell_volume 2494.2(13)
_cod_original_sg_symbol_Hall 'P 2yc'
_cod_original_sg_symbol_H-M 'P 21/c'
_cod_database_code 2202991
_cod_database_fobs_code 2202991

loop_
_symmetry_equiv_pos_as_xyz
'x, y, z'
'-x, y+1/2, -z+1/2'
'-x, -y, -z'
'x, -y-1/2, z-1/2'

loop_
_atom_site_label
_atom_site_fract_x
_atom_site_fract_y
_atom_site_fract_z
_atom_site_U_iso_or_equiv
_atom_site_adp_type
_atom_site_calc_flag
_atom_site_refinement_flags
_atom_site_occupancy
_atom_site_disorder_assembly
_atom_site_disorder_group
_atom_site_type_symbol
S1 1.01570(8) 0.39685(2) 0.34987(9) 0.0404(2) Uani d . 1 . . S
Cl1 1.30898(10) 0.32301(4) 0.20570(14) 0.0859(4) Uani d . 1 . . Cl
N1 1.1313(2) 0.46458(8) 0.1893(3) 0.0376(6) Uani d . 1 . . N
N2 1.0369(2) 0.40382(7) 0.0521(3) 0.0330(6) Uani d . 1 . . N
N3 0.8000(2) 0.28879(7) 0.1905(3) 0.0378(6) Uani d . 1 . . N
N4 0.6542(2) 0.38362(8) 0.3273(3) 0.0417(6) Uani d . 1 . . N
H4A 0.6121 0.3967 0.3947 0.050 Uiso calc R 1 . . H
O1 0.9865(2) 0.33312(6) -0.0522(3) 0.0517(6) Uani d . 1 . . O
O2 0.8068(2) 0.34352(7) 0.5018(2) 0.0513(6) Uani d . 1 . . O
C1 1.0680(3) 0.42630(9) 0.1956(3) 0.0324(7) Uani d . 1 . . C
C2 1.1430(3) 0.46887(9) 0.0279(4) 0.0351(7) Uani d . 1 . . C
C3 1.1987(3) 0.50387(9) -0.0488(4) 0.0420(8) Uani d . 1 . . C
H3 1.2386 0.5289 0.0070 0.050 Uiso calc R 1 . . H
C4 1.1934(3) 0.50051(10) -0.2097(4) 0.0474(8) Uani d . 1 . . C
H4 1.2307 0.5237 -0.2630 0.057 Uiso calc R 1 . . H
C5 1.1342(3) 0.46354(10) -0.2948(4) 0.0485(8) Uani d . 1 . . C
H5 1.1313 0.4628 -0.4039 0.058 Uiso calc R 1 . . H
C6 1.0791(3) 0.42766(10) -0.2212(4) 0.0436(8) Uani d . 1 . . C
H6 1.0403 0.4025 -0.2773 0.052 Uiso calc R 1 . . H
C7 1.0853(3) 0.43153(9) -0.0604(3) 0.0335(7) Uani d . 1 . . C
C8 0.9940(3) 0.35917(10) 0.0562(4) 0.0361(7) Uani d . 1 . . C
C9 0.9609(3) 0.34780(9) 0.2211(3) 0.0323(7) Uani d . 1 . . C
C10 0.8051(3) 0.33848(9) 0.2113(3) 0.0328(7) Uani d . 1 . . C
C11 0.7090(3) 0.36394(9) 0.0873(3) 0.0338(7) Uani d . 1 . . C
C12 0.6905(3) 0.36362(10) -0.0752(4) 0.0485(8) Uani d . 1 . . C
H12 0.7456 0.3460 -0.1287 0.058 Uiso calc R 1 . . H
C13 0.5880(4) 0.39006(12) -0.1585(4) 0.0605(10) Uani d . 1 . . C
H13 0.5759 0.3907 -0.2685 0.073 Uiso calc R 1 . . H
C14 0.5045(4) 0.41522(12) -0.0798(5) 0.0628(10) Uani d . 1 . . C
H14 0.4362 0.4325 -0.1376 0.075 Uiso calc R 1 . . H
C15 0.5199(3) 0.41535(11) 0.0826(4) 0.0545(9) Uani d . 1 . . C
H15 0.4628 0.4322 0.1357 0.065 Uiso calc R 1 . . H
C16 0.6226(3) 0.38978(9) 0.1635(4) 0.0382(7) Uani d . 1 . . C
C17 0.7593(3) 0.35461(9) 0.3676(4) 0.0359(7) Uani d . 1 . . C
C18 0.9113(3) 0.27005(9) 0.3026(4) 0.0435(8) Uani d . 1 . . C
H18A 0.9287 0.2385 0.2778 0.052 Uiso calc R 1 . . H
H18B 0.8931 0.2718 0.4102 0.052 Uiso calc R 1 . . H
C19 1.0293(3) 0.30089(9) 0.2795(4) 0.0388(7) Uani d . 1 . . C
H19 1.0677 0.2882 0.1907 0.047 Uiso calc R 1 . . H
C20 1.1425(3) 0.30421(9) 0.4177(4) 0.0447(8) Uani d . 1 . . C
C21 1.2738(3) 0.31241(11) 0.3947(5) 0.0571(10) Uani d . 1 . . C
C22 1.3798(4) 0.31379(13) 0.5190(6) 0.0770(13) Uani d . 1 . . C
H22 1.4670 0.3183 0.4996 0.092 Uiso calc R 1 . . H
C23 1.3557(4) 0.30847(13) 0.6715(6) 0.0797(13) Uani d . 1 . . C
H23 1.4267 0.3090 0.7556 0.096 Uiso calc R 1 . . H
C24 1.2267(4) 0.30243(11) 0.6994(5) 0.0672(11) Uani d . 1 . . C
H24 1.2099 0.2997 0.8026 0.081 Uiso calc R 1 . . H
C25 1.1218(3) 0.30045(11) 0.5738(4) 0.0555(9) Uani d . 1 . . C
H25 1.0347 0.2965 0.5944 0.067 Uiso calc R 1 . . H
C26 0.6711(3) 0.26742(10) 0.2007(4) 0.0563(9) Uani d . 1 . . C
H26A 0.6520 0.2704 0.3065 0.084 Uiso calc R 1 . . H
H26B 0.6747 0.2356 0.1741 0.084 Uiso calc R 1 . . H
H26C 0.6016 0.2821 0.1281 0.084 Uiso calc R 1 . . H
O3 0.5433(2) 0.45487(7) 0.4872(3) 0.0491(6) Uani d . 1 . . O
C27 0.6258(3) 0.48761(11) 0.5810(4) 0.0492(9) Uani d . 1 . . C
H27A 0.7197 0.4806 0.5802 0.059 Uiso calc R 1 . . H
H27B 0.6097 0.4861 0.6896 0.059 Uiso calc R 1 . . H
C28 0.4045(3) 0.46540(10) 0.4825(4) 0.0488(8) Uani d . 1 . . C
H28A 0.3822 0.4633 0.5882 0.059 Uiso calc R 1 . . H
H28B 0.3500 0.4434 0.4159 0.059 Uiso calc R 1 . . H

loop_
_atom_site_aniso_label
_atom_site_aniso_U_11
_atom_site_aniso_U_22
_atom_site_aniso_U_33
_atom_site_aniso_U_12
_atom_site_aniso_U_13
_atom_site_aniso_U_23
S1 0.0556(5) 0.0336(4) 0.0317(4) -0.0061(4) 0.0059(4) -0.0020(4)
Cl1 0.0537(6) 0.1073(8) 0.1049(9) -0.0045(6) 0.0371(6) 0.0248(7)
N1 0.0379(14) 0.0294(13) 0.0432(16) -0.0076(11) -0.0001(12) -0.0011(12)
N2 0.0401(14) 0.0265(13) 0.0321(14) -0.0070(11) 0.0053(11) -0.0023(11)
N3 0.0351(14) 0.0267(13) 0.0527(17) -0.0030(11) 0.0103(13) 0.0001(12)
N4 0.0422(15) 0.0438(15) 0.0412(16) 0.0086(12) 0.0132(12) 0.0007(13)
O1 0.0804(16) 0.0337(12) 0.0476(14) -0.0175(11) 0.0310(12) -0.0132(11)
O2 0.0594(14) 0.0593(14) 0.0353(13) 0.0141(12) 0.0081(11) 0.0074(11)
C1 0.0307(16) 0.0283(16) 0.0359(17) 0.0024(13) -0.0015(13) -0.0010(14)
C2 0.0304(16) 0.0319(17) 0.0424(19) -0.0023(13) 0.0038(14) 0.0020(15)
C3 0.0372(18) 0.0291(17) 0.060(2) -0.0073(14) 0.0075(16) -0.0025(16)
C4 0.049(2) 0.0372(19) 0.059(2) -0.0070(16) 0.0192(17) 0.0089(17)
C5 0.060(2) 0.0444(19) 0.044(2) -0.0063(17) 0.0193(17) 0.0039(17)
C6 0.056(2) 0.0368(17) 0.0403(19) -0.0106(16) 0.0161(16) -0.0033(15)
C7 0.0359(16) 0.0248(15) 0.0406(18) -0.0023(13) 0.0084(14) 0.0011(14)
C8 0.0366(17) 0.0310(17) 0.0421(19) -0.0051(14) 0.0111(15) -0.0040(15)
C9 0.0400(17) 0.0237(15) 0.0346(17) -0.0024(13) 0.0099(14) -0.0017(13)
C10 0.0377(16) 0.0290(16) 0.0326(17) -0.0003(13) 0.0086(13) -0.0020(13)
C11 0.0383(17) 0.0260(15) 0.0356(18) -0.0041(13) 0.0015(14) 0.0016(14)
C12 0.058(2) 0.0418(19) 0.044(2) -0.0094(17) 0.0046(17) -0.0015(17)
C13 0.071(3) 0.059(2) 0.044(2) -0.016(2) -0.014(2) 0.0172(19)
C14 0.054(2) 0.060(2) 0.069(3) 0.0013(19) -0.008(2) 0.018(2)
C15 0.044(2) 0.050(2) 0.068(3) 0.0083(17) 0.0037(18) 0.0130(19)
C16 0.0357(17) 0.0336(17) 0.0438(19) -0.0020(15) 0.0022(15) 0.0043(15)
C17 0.0376(18) 0.0320(17) 0.0385(19) 0.0005(14) 0.0076(15) 0.0052(15)
C18 0.0431(19) 0.0304(16) 0.060(2) 0.0026(15) 0.0184(17) 0.0068(16)
C19 0.0393(17) 0.0282(16) 0.052(2) 0.0045(14) 0.0179(16) 0.0060(15)
C20 0.0369(18) 0.0296(17) 0.068(2) 0.0051(14) 0.0095(17) 0.0112(17)
C21 0.043(2) 0.048(2) 0.082(3) 0.0035(17) 0.014(2) 0.015(2)
C22 0.044(2) 0.066(3) 0.118(4) -0.002(2) 0.005(3) 0.019(3)
C23 0.057(3) 0.071(3) 0.100(4) -0.007(2) -0.018(3) 0.016(3)
C24 0.070(3) 0.058(2) 0.068(3) -0.003(2) -0.006(2) 0.014(2)
C25 0.047(2) 0.054(2) 0.065(3) 0.0052(17) 0.0097(19) 0.017(2)
C26 0.048(2) 0.046(2) 0.074(3) -0.0126(17) 0.0107(18) 0.0006(19)
O3 0.0402(13) 0.0480(13) 0.0569(15) 0.0064(11) 0.0018(11) -0.0116(11)
C27 0.0374(19) 0.055(2) 0.053(2) 0.0019(16) 0.0014(16) -0.0045(18)
C28 0.0406(19) 0.049(2) 0.055(2) -0.0014(16) 0.0042(16) -0.0027(18)

loop_
_atom_type_symbol
_atom_type_description
_atom_type_scat_dispersion_real
_atom_type_scat_dispersion_imag
_atom_type_scat_source
C C 0.0033 0.0016 'International Tables Vol C Tables 4.2.6.8 and 6.1.1.4'
H H 0.0000 0.0000 'International Tables Vol C Tables 4.2.6.8 and 6.1.1.4'
N N 0.0061 0.0033 'International Tables Vol C Tables 4.2.6.8 and 6.1.1.4'
O O 0.0106 0.0060 'International Tables Vol C Tables 4.2.6.8 and 6.1.1.4'
S S 0.1246 0.1234 'International Tables Vol C Tables 4.2.6.8 and 6.1.1.4'
Cl Cl 0.1484 0.1585 'International Tables Vol C Tables 4.2.6.8 and 6.1.1.4'

loop_
_geom_angle_atom_site_label_1
_geom_angle_atom_site_label_2
_geom_angle_atom_site_label_3
_geom_angle_site_symmetry_1
_geom_angle_site_symmetry_3
_geom_angle
C1 S1 C9 . . 91.76(13)
C1 N1 C2 . . 103.7(2)
C8 N2 C1 . . 117.1(2)
C8 N2 C7 . . 135.2(2)
C1 N2 C7 . . 106.3(2)
C26 N3 C18 . . 113.4(2)
C26 N3 C10 . . 115.6(2)
C18 N3 C10 . . 106.5(2)
C17 N4 C16 . . 112.2(2)
C17 N4 H4A . . 123.9
C16 N4 H4A . . 123.9
N1 C1 N2 . . 114.6(3)
N1 C1 S1 . . 132.6(2)
N2 C1 S1 . . 112.79(19)
C3 C2 C7 . . 119.1(3)
C3 C2 N1 . . 129.4(3)
C7 C2 N1 . . 111.5(2)
C4 C3 C2 . . 118.0(3)
C4 C3 H3 . . 121.0
C2 C3 H3 . . 121.0
C3 C4 C5 . . 121.8(3)
C3 C4 H4 . . 119.1
C5 C4 H4 . . 119.1
C4 C5 C6 . . 121.5(3)
C4 C5 H5 . . 119.2
C6 C5 H5 . . 119.2
C7 C6 C5 . . 115.9(3)
C7 C6 H6 . . 122.1
C5 C6 H6 . . 122.1
C6 C7 C2 . . 123.6(3)
C6 C7 N2 . . 132.5(3)
C2 C7 N2 . . 103.9(2)
O1 C8 N2 . . 124.5(3)
O1 C8 C9 . . 125.4(3)
N2 C8 C9 . . 110.1(2)
C8 C9 C19 . . 109.2(2)
C8 C9 C10 . . 110.4(2)
C19 C9 C10 . . 104.2(2)
C8 C9 S1 . . 106.99(18)
C19 C9 S1 . . 114.48(19)
C10 C9 S1 . . 111.47(18)
N3 C10 C11 . . 113.4(2)
N3 C10 C17 . . 113.3(2)
C11 C10 C17 . . 102.0(2)
N3 C10 C9 . . 101.1(2)
C11 C10 C9 . . 118.0(2)
C17 C10 C9 . . 109.4(2)
C12 C11 C16 . . 119.0(3)
C12 C11 C10 . . 132.4(3)
C16 C11 C10 . . 108.5(3)
C11 C12 C13 . . 118.9(3)
C11 C12 H12 . . 120.5
C13 C12 H12 . . 120.5
C14 C13 C12 . . 120.6(3)
C14 C13 H13 . . 119.7
C12 C13 H13 . . 119.7
C15 C14 C13 . . 121.3(3)
C15 C14 H14 . . 119.4
C13 C14 H14 . . 119.4
C16 C15 C14 . . 117.6(3)
C16 C15 H15 . . 121.2
C14 C15 H15 . . 121.2
C15 C16 C11 . . 122.6(3)
C15 C16 N4 . . 127.4(3)
C11 C16 N4 . . 109.9(3)
O2 C17 N4 . . 125.4(3)
O2 C17 C10 . . 127.2(3)
N4 C17 C10 . . 107.4(2)
N3 C18 C19 . . 103.0(2)
N3 C18 H18A . . 111.2
C19 C18 H18A . . 111.2
N3 C18 H18B . . 111.2
C19 C18 H18B . . 111.2
H18A C18 H18B . . 109.1
C20 C19 C18 . . 116.3(3)
C20 C19 C9 . . 115.4(2)
C18 C19 C9 . . 104.1(2)
C20 C19 H19 . . 106.8
C18 C19 H19 . . 106.8
C9 C19 H19 . . 106.8
C25 C20 C21 . . 116.4(3)
C25 C20 C19 . . 122.5(3)
C21 C20 C19 . . 121.1(3)
C22 C21 C20 . . 122.1(4)
C22 C21 Cl1 . . 117.5(3)
C20 C21 Cl1 . . 120.3(3)
C23 C22 C21 . . 119.6(4)
C23 C22 H22 . . 120.2
C21 C22 H22 . . 120.2
C24 C23 C22 . . 119.9(4)
C24 C23 H23 . . 120.1
C22 C23 H23 . . 120.1
C23 C24 C25 . . 119.9(4)
C23 C24 H24 . . 120.0
C25 C24 H24 . . 120.0
C24 C25 C20 . . 122.0(3)
C24 C25 H25 . . 119.0
C20 C25 H25 . . 119.0
N3 C26 H26A . . 109.5
N3 C26 H26B . . 109.5
H26A C26 H26B . . 109.5
N3 C26 H26C . . 109.5
H26A C26 H26C . . 109.5
H26B C26 H26C . . 109.5
C28 O3 C27 . . 110.5(2)
O3 C27 C28 . 3_666 110.3(2)
O3 C27 H27A . . 109.6
C28 C27 H27A 3_666 . 109.6
O3 C27 H27B . . 109.6
C28 C27 H27B 3_666 . 109.6
H27A C27 H27B . . 108.1
O3 C28 C27 . 3_666 110.6(3)
O3 C28 H28A . . 109.5
C27 C28 H28A 3_666 . 109.5
O3 C28 H28B . . 109.5
C27 C28 H28B 3_666 . 109.5
H28A C28 H28B . . 108.1

loop_
_geom_bond_atom_site_label_1
_geom_bond_atom_site_label_2
_geom_bond_site_symmetry_2
_geom_bond_distance
_geom_bond_publ_flag
S1 C1 . 1.730(3) ?
S1 C9 . 1.840(3) ?
Cl1 C21 . 1.740(4) ?
N1 C1 . 1.295(3) ?
N1 C2 . 1.411(4) ?
N2 C8 . 1.379(3) ?
N2 C1 . 1.384(3) ?
N2 C7 . 1.406(3) ?
N3 C26 . 1.458(3) ?
N3 C18 . 1.461(3) ?
N3 C10 . 1.465(3) ?
N4 C17 . 1.358(3) ?
N4 C16 . 1.399(3) ?
N4 H4A . 0.8600 ?
O1 C8 . 1.194(3) ?
O2 C17 . 1.216(3) ?
C2 C3 . 1.384(4) ?
C2 C7 . 1.401(4) ?
C3 C4 . 1.374(4) ?
C3 H3 . 0.9300 ?
C4 C5 . 1.385(4) ?
C4 H4 . 0.9300 ?
C5 C6 . 1.387(4) ?
C5 H5 . 0.9300 ?
C6 C7 . 1.372(4) ?
C6 H6 . 0.9300 ?
C8 C9 . 1.539(4) ?
C9 C19 . 1.582(4) ?
C9 C10 . 1.583(4) ?
C10 C11 . 1.513(4) ?
C10 C17 . 1.558(4) ?
C11 C12 . 1.374(4) ?
C11 C16 . 1.393(4) ?
C12 C13 . 1.393(4) ?
C12 H12 . 0.9300 ?
C13 C14 . 1.375(5) ?
C13 H13 . 0.9300 ?
C14 C15 . 1.374(5) ?
C14 H14 . 0.9300 ?
C15 C16 . 1.372(4) ?
C15 H15 . 0.9300 ?
C18 C19 . 1.532(4) ?
C18 H18A . 0.9700 ?
C18 H18B . 0.9700 ?
C19 C20 . 1.509(4) ?
C19 H19 . 0.9800 ?
C20 C25 . 1.390(4) ?
C20 C21 . 1.390(4) ?
C21 C22 . 1.382(5) ?
C22 C23 . 1.375(5) ?
C22 H22 . 0.9300 ?
C23 C24 . 1.371(5) ?
C23 H23 . 0.9300 ?
C24 C25 . 1.383(4) ?
C24 H24 . 0.9300 ?
C25 H25 . 0.9300 ?
C26 H26A . 0.9600 ?
C26 H26B . 0.9600 ?
C26 H26C . 0.9600 ?
O3 C28 . 1.427(3) ?
O3 C27 . 1.428(3) ?
C27 C28 3_666 1.492(4) ?
C27 H27A . 0.9700 ?
C27 H27B . 0.9700 ?
C28 C27 3_666 1.492(4) ?
C28 H28A . 0.9700 ?
C28 H28B . 0.9700 ?

loop_
_geom_torsion_atom_site_label_1
_geom_torsion_atom_site_label_2
_geom_torsion_atom_site_label_3
_geom_torsion_atom_site_label_4
_geom_torsion_site_symmetry_4
_geom_torsion
C2 N1 C1 N2 . 0.7(3)
C2 N1 C1 S1 . 179.7(2)
C8 N2 C1 N1 . 167.6(2)
C7 N2 C1 N1 . -0.7(3)
C8 N2 C1 S1 . -11.7(3)
C7 N2 C1 S1 . -179.92(18)
C9 S1 C1 N1 . -173.8(3)
C9 S1 C1 N2 . 5.2(2)
C1 N1 C2 C3 . 178.1(3)
C1 N1 C2 C7 . -0.5(3)
C7 C2 C3 C4 . 0.7(4)
N1 C2 C3 C4 . -177.8(3)
C2 C3 C4 C5 . 0.2(4)
C3 C4 C5 C6 . -1.0(5)
C4 C5 C6 C7 . 0.9(4)
C5 C6 C7 C2 . 0.0(4)
C5 C6 C7 N2 . 177.1(3)
C3 C2 C7 C6 . -0.8(4)
N1 C2 C7 C6 . 177.9(3)
C3 C2 C7 N2 . -178.6(2)
N1 C2 C7 N2 . 0.1(3)
C8 N2 C7 C6 . 17.7(5)
C1 N2 C7 C6 . -177.3(3)
C8 N2 C7 C2 . -164.8(3)
C1 N2 C7 C2 . 0.3(3)
C1 N2 C8 O1 . -166.1(3)
C7 N2 C8 O1 . -2.2(5)
C1 N2 C8 C9 . 12.5(3)
C7 N2 C8 C9 . 176.4(3)
O1 C8 C9 C19 . 46.5(4)
N2 C8 C9 C19 . -132.1(2)
O1 C8 C9 C10 . -67.6(4)
N2 C8 C9 C10 . 113.8(2)
O1 C8 C9 S1 . 170.9(3)
N2 C8 C9 S1 . -7.7(3)
C1 S1 C9 C8 . 1.42(19)
C1 S1 C9 C19 . 122.6(2)
C1 S1 C9 C10 . -119.41(19)
C26 N3 C10 C11 . -61.5(3)
C18 N3 C10 C11 . 171.5(2)
C26 N3 C10 C17 . 54.2(3)
C18 N3 C10 C17 . -72.8(3)
C26 N3 C10 C9 . 171.2(2)
C18 N3 C10 C9 . 44.1(3)
C8 C9 C10 N3 . 92.8(2)
C19 C9 C10 N3 . -24.5(3)
S1 C9 C10 N3 . -148.45(18)
C8 C9 C10 C11 . -31.6(3)
C19 C9 C10 C11 . -148.8(2)
S1 C9 C10 C11 . 87.2(3)
C8 C9 C10 C17 . -147.5(2)
C19 C9 C10 C17 . 95.3(2)
S1 C9 C10 C17 . -28.7(3)
N3 C10 C11 C12 . -54.4(4)
C17 C10 C11 C12 . -176.6(3)
C9 C10 C11 C12 . 63.5(4)
N3 C10 C11 C16 . 121.7(2)
C17 C10 C11 C16 . -0.5(3)
C9 C10 C11 C16 . -120.3(3)
C16 C11 C12 C13 . 1.6(4)
C10 C11 C12 C13 . 177.4(3)
C11 C12 C13 C14 . -1.6(5)
C12 C13 C14 C15 . 0.4(5)
C13 C14 C15 C16 . 0.6(5)
C14 C15 C16 C11 . -0.6(4)
C14 C15 C16 N4 . -177.7(3)
C12 C11 C16 C15 . -0.5(4)
C10 C11 C16 C15 . -177.3(3)
C12 C11 C16 N4 . 177.0(2)
C10 C11 C16 N4 . 0.3(3)
C17 N4 C16 C15 . 177.5(3)
C17 N4 C16 C11 . 0.1(3)
C16 N4 C17 O2 . 179.9(3)
C16 N4 C17 C10 . -0.4(3)
N3 C10 C17 O2 . 57.9(4)
C11 C10 C17 O2 . -179.8(3)
C9 C10 C17 O2 . -54.0(4)
N3 C10 C17 N4 . -121.7(2)
C11 C10 C17 N4 . 0.6(3)
C9 C10 C17 N4 . 126.3(2)
C26 N3 C18 C19 . -174.6(2)
C10 N3 C18 C19 . -46.2(3)
N3 C18 C19 C20 . 155.5(2)
N3 C18 C19 C9 . 27.4(3)
C8 C9 C19 C20 . 111.7(3)
C10 C9 C19 C20 . -130.2(3)
S1 C9 C19 C20 . -8.2(3)
C8 C9 C19 C18 . -119.7(2)
C10 C9 C19 C18 . -1.6(3)
S1 C9 C19 C18 . 120.4(2)
C18 C19 C20 C25 . -31.0(4)
C9 C19 C20 C25 . 91.3(3)
C18 C19 C20 C21 . 150.6(3)
C9 C19 C20 C21 . -87.1(3)
C25 C20 C21 C22 . 4.1(5)
C19 C20 C21 C22 . -177.4(3)
C25 C20 C21 Cl1 . -174.0(2)
C19 C20 C21 Cl1 . 4.5(4)
C20 C21 C22 C23 . -2.2(6)
Cl1 C21 C22 C23 . 176.0(3)
C21 C22 C23 C24 . -0.9(6)
C22 C23 C24 C25 . 1.8(6)
C23 C24 C25 C20 . 0.3(5)
C21 C20 C25 C24 . -3.1(5)
C19 C20 C25 C24 . 178.4(3)
C28 O3 C27 C28 3_666 -57.3(4)
C27 O3 C28 C27 3_666 57.5(4)
